data_4319110
loop_
_publ_author_name
'Ho-Chol Chang'
'Hitoshi Miyasaka'
'Susumu Kitagawa'

_publ_section_title
;
 New Molecular Assemblies of Redox Isomers, [CrIII(X4SQ)3-n (X4Cat)n]-n(X
 = Cl and Br; n = 0, 1, and 2), with Metallocenium Cations, [MIIICp2]+ (M
 = Co and Fe): X-ray Crystal Structures and Physical Properties
;
_journal_name_full 'Inorganic Chemistry'
_journal_page_first 146
_journal_page_last 156
_journal_paper_doi 10.1021/ic0003832
_journal_volume 40
_journal_year 2001
_chemical_formula_sum 'C46 H10 Cl24 Cr2 Fe O12'
_chemical_formula_weight 1765.29
_space_group_IT_number 15
_symmetry_cell_setting monoclinic
_symmetry_Int_Tables_number 15
_symmetry_space_group_name_Hall '-C 2yc'
_symmetry_space_group_name_H-M 'C 1 2/c 1'
_cell_angle_alpha 90
_cell_angle_beta 123.2850(5)
_cell_angle_gamma 90
_cell_formula_units_Z 4
_cell_length_a 23.904(2)
_cell_length_b 17.807(3)
_cell_length_c 16.6538(4)
_cell_measurement_reflns_used 4
_cell_measurement_temperature 296.2
_cell_measurement_theta_max 27.5
_cell_volume 5925.9(11)
_computing_data_reduction 'teXsan Ver. 1.10'
_computing_publication_material 'teXsan Ver. 1.10'
_computing_structure_refinement 'teXsan Ver. 1.10'
_computing_structure_solution SIR92
_diffrn_measured_fraction_theta_full 0.9896
_diffrn_measured_fraction_theta_max 0.9896
_diffrn_measurement_device_type 'Rigaku/MSC Mercury CCD'
_diffrn_measurement_method \w
_diffrn_radiation_type 'Mo K\a'
_diffrn_radiation_wavelength 0.7107
_diffrn_reflns_av_R_equivalents 0.020
_diffrn_reflns_limit_h_max 30
_diffrn_reflns_limit_h_min 0
_diffrn_reflns_limit_k_max 22
_diffrn_reflns_limit_k_min 0
_diffrn_reflns_limit_l_max 17
_diffrn_reflns_limit_l_min -21
_diffrn_reflns_number 22032
_diffrn_reflns_theta_full 27.11
_diffrn_reflns_theta_max 27.11
_exptl_absorpt_coefficient_mu 1.743
_exptl_absorpt_correction_type none
_exptl_crystal_colour violet
_exptl_crystal_density_diffrn 1.979
_exptl_crystal_density_method 'not measured'
_exptl_crystal_description platet
_exptl_crystal_size_max 0.500
_exptl_crystal_size_mid 0.125
_exptl_crystal_size_min 0.050
_refine_diff_density_max 0.32
_refine_diff_density_min -0.21
_refine_ls_extinction_method none
_refine_ls_goodness_of_fit_ref 1.615
_refine_ls_hydrogen_treatment noref
_refine_ls_number_parameters 385
_refine_ls_number_reflns 3433
_refine_ls_R_factor_gt 0.0416
_refine_ls_shift/su_max 0.0563
_refine_ls_structure_factor_coef F
_refine_ls_weighting_details 'w = 1/[\s^2^(Fo) + 0.00022|Fo|^2^]'
_refine_ls_weighting_scheme calc
_refine_ls_wR_factor_ref 0.0455
_reflns_number_gt 3433
_reflns_number_total 6491
_reflns_threshold_expression F^2^>3.0\s(F^2^)
_cod_data_source_file ic0003832_5.cif
_cod_data_source_block (FeIIICp2)[CrIII(Cl4SQ)2(Cl4Cat)][CrIII(Cl4SQ)2](6)
_cod_original_cell_volume 5925(1)
_cod_original_formula_sum 'C46 H10 Cl24 Cr2 Fe O12 '
_cod_database_code 4319110

loop_
_symmetry_equiv_pos_as_xyz
x,y,z
-x,y,1/2-z
-x,-y,-z
x,-y,1/2+z
1/2+x,1/2+y,z
1/2-x,1/2+y,1/2-z
1/2-x,1/2-y,-z
1/2+x,1/2-y,1/2+z

loop_
_atom_site_label
_atom_site_type_symbol
_atom_site_fract_x
_atom_site_fract_y
_atom_site_fract_z
_atom_site_U_iso_or_equiv
_atom_site_adp_type
_atom_site_occupancy
_atom_site_calc_flag
_atom_site_refinement_flags
_atom_site_disorder_assembly
_atom_site_disorder_group
Fe(1) Fe 0.2500 -0.2500 0.0000 0.0532(3) Uani 1.00 d S . .
Cr(1) Cr 0.26180(4) 0.04558(4) 0.20933(5) 0.0432(2) Uani 1.00 d . . .
Cl(1) Cl 0.37605(7) 0.02338(8) 0.56142(8) 0.0652(4) Uani 1.00 d . . .
Cl(2) Cl 0.49791(8) -0.08683(9) 0.64429(9) 0.0806(5) Uani 1.00 d . . .
Cl(3) Cl 0.53185(7) -0.16309(9) 0.5089(1) 0.0794(5) Uani 1.00 d . . .
Cl(4) Cl 0.44372(8) -0.12904(8) 0.2859(1) 0.0674(4) Uani 1.00 d . . .
Cl(5) Cl 0.40417(7) 0.24659(8) 0.20637(10) 0.0707(4) Uani 1.00 d . . .
Cl(6) Cl 0.37352(9) 0.26319(9) -0.0027(1) 0.0837(6) Uani 1.00 d . . .
Cl(7) Cl 0.25984(8) 0.17255(9) -0.17036(9) 0.0752(5) Uani 1.00 d . . .
Cl(8) Cl 0.17941(7) 0.05359(9) -0.13057(8) 0.0700(4) Uani 1.00 d . . .
Cl(9) Cl 0.07345(8) 0.18685(9) 0.1814(1) 0.0811(5) Uani 1.00 d . . .
Cl(10) Cl -0.04653(8) 0.0766(1) 0.1226(1) 0.1006(6) Uani 1.00 d . . .
Cl(11) Cl -0.03608(9) -0.0904(1) 0.0888(1) 0.1051(7) Uani 1.00 d . . .
Cl(12) Cl 0.09299(9) -0.15365(8) 0.1083(1) 0.0778(5) Uani 1.00 d . . .
O(1) O 0.3054(2) 0.0416(2) 0.3474(2) 0.0453(9) Uani 1.00 d . . .
O(2) O 0.3320(2) -0.0243(2) 0.2350(2) 0.0464(9) Uani 1.00 d . . .
O(3) O 0.3144(2) 0.1311(2) 0.2123(2) 0.0479(9) Uani 1.00 d . . .
O(4) O 0.2267(1) 0.0497(2) 0.0737(2) 0.0448(9) Uani 1.00 d . . .
O(5) O 0.1891(2) 0.1050(2) 0.1987(2) 0.0479(9) Uani 1.00 d . . .
O(6) O 0.1986(2) -0.0354(2) 0.1770(2) 0.0469(9) Uani 1.00 d . . .
C(1) C 0.3567(2) -0.0028(3) 0.3886(3) 0.043(1) Uani 1.00 d . . .
C(2) C 0.3967(2) -0.0192(3) 0.4883(3) 0.047(1) Uani 1.00 d . . .
C(3) C 0.4497(2) -0.0676(3) 0.5234(3) 0.051(1) Uani 1.00 d . . .
C(4) C 0.4651(2) -0.1027(3) 0.4617(3) 0.053(1) Uani 1.00 d . . .
C(5) C 0.4268(2) -0.0894(3) 0.3643(3) 0.046(1) Uani 1.00 d . . .
C(6) C 0.3724(2) -0.0404(3) 0.3268(3) 0.044(1) Uani 1.00 d . . .
C(7) C 0.3064(2) 0.1429(3) 0.1302(3) 0.044(1) Uani 1.00 d . . .
C(8) C 0.3427(2) 0.1958(2) 0.1120(3) 0.047(1) Uani 1.00 d . . .
C(9) C 0.3284(3) 0.2019(3) 0.0196(3) 0.051(2) Uani 1.00 d . . .
C(10) C 0.2771(3) 0.1592(3) -0.0574(3) 0.052(1) Uani 1.00 d . . .
C(11) C 0.2416(2) 0.1082(3) -0.0415(3) 0.046(1) Uani 1.00 d . . .
C(12) C 0.2565(2) 0.0977(3) 0.0522(3) 0.042(1) Uani 1.00 d . . .
C(13) C 0.1372(2) 0.0652(3) 0.1746(3) 0.046(1) Uani 1.00 d . . .
C(14) C 0.0780(3) 0.0929(3) 0.1631(3) 0.055(2) Uani 1.00 d . . .
C(15) C 0.0258(3) 0.0444(4) 0.1371(3) 0.063(2) Uani 1.00 d . . .
C(16) C 0.0301(3) -0.0332(3) 0.1195(3) 0.060(2) Uani 1.00 d . . .
C(17) C 0.0857(3) -0.0616(3) 0.1281(3) 0.055(2) Uani 1.00 d . . .
C(18) C 0.1418(2) -0.0129(3) 0.1591(3) 0.044(1) Uani 1.00 d . . .
C(19) C 0.2477(4) -0.1761(6) 0.0944(7) 0.103(3) Uani 1.00 d . . .
C(20) C 0.2434(6) -0.2463(7) 0.1184(6) 0.118(4) Uani 1.00 d . . .
C(21) C 0.1901(6) -0.2795(5) 0.0482(9) 0.108(4) Uani 1.00 d . . .
C(22) C 0.1567(3) -0.2296(7) -0.0293(6) 0.110(3) Uani 1.00 d . . .
C(23) C 0.1960(5) -0.1625(4) 0.0043(8) 0.104(3) Uani 1.00 d . . .
H(1) H 0.2830 -0.1424 0.1364 0.1233 Uiso 1.00 calc . . .
H(2) H 0.2749 -0.2718 0.1801 0.1413 Uiso 1.00 calc . . .
H(3) H 0.1736 -0.3301 0.0465 0.1286 Uiso 1.00 calc . . .
H(4) H 0.1154 -0.2389 -0.0920 0.1250 Uiso 1.00 calc . . .
H(5) H 0.1862 -0.1169 -0.0324 0.1237 Uiso 1.00 calc . . .

loop_
_atom_site_aniso_label
_atom_site_aniso_U_11
_atom_site_aniso_U_22
_atom_site_aniso_U_33
_atom_site_aniso_U_12
_atom_site_aniso_U_13
_atom_site_aniso_U_23
Fe(1) 0.0506(6) 0.0461(6) 0.0640(6) 0.0033(5) 0.0322(5) -0.0077(5)
Cr(1) 0.0473(4) 0.0460(4) 0.0381(4) 0.0005(4) 0.0247(3) 0.0010(3)
Cl(1) 0.0805(10) 0.0760(9) 0.0449(6) -0.0079(8) 0.0380(6) -0.0080(6)
Cl(2) 0.074(1) 0.095(1) 0.0462(7) 0.0014(8) 0.0161(7) 0.0192(7)
Cl(3) 0.0600(9) 0.074(1) 0.093(1) 0.0202(8) 0.0353(8) 0.0257(8)
Cl(4) 0.0779(10) 0.0637(9) 0.0812(9) 0.0147(7) 0.0569(8) 0.0044(7)
Cl(5) 0.0695(9) 0.0619(8) 0.0759(9) -0.0208(7) 0.0368(7) -0.0151(7)
Cl(6) 0.106(1) 0.0698(10) 0.106(1) -0.0181(9) 0.078(1) 0.0047(8)
Cl(7) 0.104(1) 0.081(1) 0.0619(7) 0.0071(9) 0.0594(8) 0.0137(7)
Cl(8) 0.0798(10) 0.086(1) 0.0398(6) -0.0155(8) 0.0298(6) -0.0105(6)
Cl(9) 0.085(1) 0.0680(10) 0.0924(10) 0.0272(8) 0.0504(9) 0.0060(8)
Cl(10) 0.0527(9) 0.150(2) 0.096(1) 0.026(1) 0.0385(8) 0.015(1)
Cl(11) 0.071(1) 0.139(2) 0.105(1) -0.045(1) 0.0490(10) -0.022(1)
Cl(12) 0.104(1) 0.0578(9) 0.0816(9) -0.0251(8) 0.0570(9) -0.0143(7)
O(1) 0.050(2) 0.051(2) 0.041(1) 0.004(2) 0.028(1) 0.001(1)
O(2) 0.053(2) 0.051(2) 0.041(2) 0.008(2) 0.029(1) 0.003(1)
O(3) 0.052(2) 0.051(2) 0.040(2) -0.008(2) 0.025(1) -0.005(1)
O(4) 0.046(2) 0.047(2) 0.040(1) -0.005(2) 0.022(1) 0.001(1)
O(5) 0.050(2) 0.045(2) 0.048(2) 0.003(2) 0.026(2) 0.001(1)
O(6) 0.054(2) 0.043(2) 0.050(2) 0.002(2) 0.033(2) 0.003(1)
C(1) 0.045(3) 0.043(3) 0.042(2) -0.005(2) 0.025(2) 0.000(2)
C(2) 0.054(3) 0.048(3) 0.040(2) -0.009(2) 0.027(2) -0.001(2)
C(3) 0.052(3) 0.051(3) 0.043(2) -0.007(2) 0.021(2) 0.010(2)
C(4) 0.041(3) 0.045(3) 0.063(3) 0.000(2) 0.022(2) 0.012(2)
C(5) 0.047(3) 0.040(3) 0.056(3) -0.001(2) 0.033(2) 0.001(2)
C(6) 0.042(3) 0.046(3) 0.046(2) -0.006(2) 0.026(2) 0.002(2)
C(7) 0.043(3) 0.043(3) 0.047(2) 0.003(2) 0.026(2) -0.001(2)
C(8) 0.050(3) 0.036(2) 0.059(3) -0.001(2) 0.032(2) -0.005(2)
C(9) 0.058(3) 0.041(3) 0.068(3) 0.005(2) 0.044(3) 0.009(2)
C(10) 0.065(3) 0.050(3) 0.050(3) 0.011(3) 0.039(3) 0.010(2)
C(11) 0.051(3) 0.046(3) 0.045(2) 0.000(2) 0.029(2) -0.003(2)
C(12) 0.044(3) 0.040(3) 0.042(2) 0.004(2) 0.025(2) 0.003(2)
C(13) 0.046(3) 0.054(3) 0.033(2) 0.007(2) 0.018(2) 0.006(2)
C(14) 0.055(3) 0.064(3) 0.045(3) 0.015(3) 0.026(2) 0.006(2)
C(15) 0.041(3) 0.099(5) 0.044(3) 0.007(3) 0.020(2) 0.008(3)
C(16) 0.051(3) 0.077(4) 0.046(3) -0.015(3) 0.023(2) 0.000(3)
C(17) 0.057(3) 0.066(3) 0.040(2) -0.005(3) 0.026(2) 0.002(2)
C(18) 0.050(3) 0.054(3) 0.031(2) -0.001(2) 0.024(2) 0.003(2)
C(19) 0.088(6) 0.104(6) 0.120(6) -0.009(5) 0.059(5) -0.057(5)
C(20) 0.136(9) 0.152(9) 0.099(6) 0.041(8) 0.086(6) 0.011(6)
C(21) 0.120(7) 0.086(6) 0.171(9) -0.012(6) 0.114(7) -0.012(6)
C(22) 0.048(4) 0.171(9) 0.099(5) 0.009(5) 0.033(4) -0.049(6)
C(23) 0.121(7) 0.071(5) 0.165(8) 0.047(5) 0.108(7) 0.027(5)

loop_
_atom_type_symbol
_atom_type_description
_atom_type_scat_dispersion_real
_atom_type_scat_dispersion_imag
_atom_type_scat_source
Cr Cr 0.321 0.624
;International Tables for Crystallography

(1992, Vol. C, Tables 4.2.6.8 and 6.1.1.1)

;
Fe Fe 0.346 0.844
;International Tables for Crystallography

(1992, Vol. C, Tables 4.2.6.8 and 6.1.1.1)

;
Cl Cl 0.148 0.159
;International Tables for Crystallography

(1992, Vol. C, Tables 4.2.6.8 and 6.1.1.1)

;
O O 0.011 0.006
;International Tables for Crystallography

(1992, Vol. C, Tables 4.2.6.8 and 6.1.1.1)

;
C C 0.003 0.002
;International Tables for Crystallography

(1992, Vol. C, Tables 4.2.6.8 and 6.1.1.1)

;
H H 0.000 0.000
;International Tables for Crystallography

(1992, Vol. C, Table 6.1.1.2)

;

loop_
_geom_angle_atom_site_label_1
_geom_angle_atom_site_label_2
_geom_angle_atom_site_label_3
_geom_angle
_geom_angle_site_symmetry_1
_geom_angle_site_symmetry_2
_geom_angle_site_symmetry_3
_geom_angle_publ_flag
C(19) Fe(1) C(19) 180.0 . 1_555 7_545 yes
C(19) Fe(1) C(20) 37.6(3) . 1_555 1_555 yes
C(19) Fe(1) C(20) 142.4(3) . 1_555 7_545 yes
C(19) Fe(1) C(21) 63.4(3) . 1_555 1_555 yes
C(19) Fe(1) C(21) 116.6(3) . 1_555 7_545 yes
C(19) Fe(1) C(22) 65.6(3) . 1_555 1_555 yes
C(19) Fe(1) C(22) 114.4(3) . 1_555 7_545 yes
C(19) Fe(1) C(23) 38.0(3) . 1_555 1_555 yes
C(19) Fe(1) C(23) 142.0(3) . 1_555 7_545 yes
C(19) Fe(1) C(20) 142.4(3) . 7_545 1_555 yes
C(19) Fe(1) C(20) 37.6(3) . 7_545 7_545 yes
C(19) Fe(1) C(21) 116.6(3) . 7_545 1_555 yes
C(19) Fe(1) C(21) 63.4(3) . 7_545 7_545 yes
C(19) Fe(1) C(22) 114.4(3) . 7_545 1_555 yes
C(19) Fe(1) C(22) 65.6(3) . 7_545 7_545 yes
C(19) Fe(1) C(23) 142.0(3) . 7_545 1_555 yes
C(19) Fe(1) C(23) 38.0(3) . 7_545 7_545 yes
C(20) Fe(1) C(20) 180.0 . 1_555 7_545 yes
C(20) Fe(1) C(21) 37.0(3) . 1_555 1_555 yes
C(20) Fe(1) C(21) 143.0(3) . 1_555 7_545 yes
C(20) Fe(1) C(22) 64.9(3) . 1_555 1_555 yes
C(20) Fe(1) C(22) 115.1(3) . 1_555 7_545 yes
C(20) Fe(1) C(23) 64.1(3) . 1_555 1_555 yes
C(20) Fe(1) C(23) 115.9(3) . 1_555 7_545 yes
C(20) Fe(1) C(21) 143.0(3) . 7_545 1_555 yes
C(20) Fe(1) C(21) 37.0(3) . 7_545 7_545 yes
C(20) Fe(1) C(22) 115.1(3) . 7_545 1_555 yes
C(20) Fe(1) C(22) 64.9(3) . 7_545 7_545 yes
C(20) Fe(1) C(23) 115.9(3) . 7_545 1_555 yes
C(20) Fe(1) C(23) 64.1(3) . 7_545 7_545 yes
C(21) Fe(1) C(21) 180.0 . 1_555 7_545 yes
C(21) Fe(1) C(22) 40.0(3) . 1_555 1_555 yes
C(21) Fe(1) C(22) 140.0(3) . 1_555 7_545 yes
C(21) Fe(1) C(23) 66.1(3) . 1_555 1_555 yes
C(21) Fe(1) C(23) 113.9(3) . 1_555 7_545 yes
C(21) Fe(1) C(22) 140.0(3) . 7_545 1_555 yes
C(21) Fe(1) C(22) 40.0(3) . 7_545 7_545 yes
C(21) Fe(1) C(23) 113.9(3) . 7_545 1_555 yes
C(21) Fe(1) C(23) 66.1(3) . 7_545 7_545 yes
C(22) Fe(1) C(22) 180.0 . 1_555 7_545 yes
C(22) Fe(1) C(23) 41.0(3) . 1_555 1_555 yes
C(22) Fe(1) C(23) 139.0(3) . 1_555 7_545 yes
C(22) Fe(1) C(23) 139.0(3) . 7_545 1_555 yes
C(22) Fe(1) C(23) 41.0(3) . 7_545 7_545 yes
C(23) Fe(1) C(23) 180.0 . 1_555 7_545 yes
O(1) Cr(1) O(2) 83.0(1) . 1_555 1_555 yes
O(1) Cr(1) O(3) 94.5(1) . 1_555 1_555 yes
O(1) Cr(1) O(4) 174.5(1) . 1_555 1_555 yes
O(1) Cr(1) O(5) 90.0(1) . 1_555 1_555 yes
O(1) Cr(1) O(6) 97.6(1) . 1_555 1_555 yes
O(2) Cr(1) O(3) 91.5(1) . 1_555 1_555 yes
O(2) Cr(1) O(4) 92.9(1) . 1_555 1_555 yes
O(2) Cr(1) O(5) 169.9(1) . 1_555 1_555 yes
O(2) Cr(1) O(6) 91.8(1) . 1_555 1_555 yes
O(3) Cr(1) O(4) 82.0(1) . 1_555 1_555 yes
O(3) Cr(1) O(5) 96.2(1) . 1_555 1_555 yes
O(3) Cr(1) O(6) 167.7(1) . 1_555 1_555 yes
O(4) Cr(1) O(5) 94.5(1) . 1_555 1_555 yes
O(4) Cr(1) O(6) 86.1(1) . 1_555 1_555 yes
O(5) Cr(1) O(6) 81.9(1) . 1_555 1_555 yes
Cr(1) O(1) C(1) 112.8(2) . 1_555 1_555 yes
Cr(1) O(2) C(6) 112.9(3) . 1_555 1_555 yes
Cr(1) O(3) C(7) 112.4(3) . 1_555 1_555 yes
Cr(1) O(4) C(12) 113.6(3) . 1_555 1_555 yes
Cr(1) O(5) C(13) 112.7(3) . 1_555 1_555 yes
Cr(1) O(6) C(18) 113.3(3) . 1_555 1_555 yes
O(1) C(1) C(2) 125.4(4) . 1_555 1_555 yes
O(1) C(1) C(6) 116.6(4) . 1_555 1_555 yes
C(2) C(1) C(6) 118.0(4) . 1_555 1_555 yes
Cl(1) C(2) C(1) 117.8(4) . 1_555 1_555 yes
Cl(1) C(2) C(3) 122.2(3) . 1_555 1_555 yes
C(1) C(2) C(3) 120.0(4) . 1_555 1_555 yes
Cl(2) C(3) C(2) 119.6(4) . 1_555 1_555 yes
Cl(2) C(3) C(4) 119.3(4) . 1_555 1_555 yes
C(2) C(3) C(4) 121.2(4) . 1_555 1_555 yes
Cl(3) C(4) C(3) 119.5(4) . 1_555 1_555 yes
Cl(3) C(4) C(5) 119.9(4) . 1_555 1_555 yes
C(3) C(4) C(5) 120.7(4) . 1_555 1_555 yes
Cl(4) C(5) C(4) 122.9(4) . 1_555 1_555 yes
Cl(4) C(5) C(6) 117.8(3) . 1_555 1_555 yes
C(4) C(5) C(6) 119.2(4) . 1_555 1_555 yes
O(2) C(6) C(1) 114.7(4) . 1_555 1_555 yes
O(2) C(6) C(5) 124.3(4) . 1_555 1_555 yes
C(1) C(6) C(5) 121.0(4) . 1_555 1_555 yes
O(3) C(7) C(8) 125.5(4) . 1_555 1_555 yes
O(3) C(7) C(12) 115.7(4) . 1_555 1_555 yes
C(8) C(7) C(12) 118.7(4) . 1_555 1_555 yes
Cl(5) C(8) C(7) 118.3(3) . 1_555 1_555 yes
Cl(5) C(8) C(9) 122.9(4) . 1_555 1_555 yes
C(7) C(8) C(9) 118.8(4) . 1_555 1_555 yes
Cl(6) C(9) C(8) 119.3(4) . 1_555 1_555 yes
Cl(6) C(9) C(10) 118.9(4) . 1_555 1_555 yes
C(8) C(9) C(10) 121.8(4) . 1_555 1_555 yes
Cl(7) C(10) C(9) 119.2(4) . 1_555 1_555 yes
Cl(7) C(10) C(11) 120.5(4) . 1_555 1_555 yes
C(9) C(10) C(11) 120.3(4) . 1_555 1_555 yes
Cl(8) C(11) C(10) 123.1(3) . 1_555 1_555 yes
Cl(8) C(11) C(12) 117.1(4) . 1_555 1_555 yes
C(10) C(11) C(12) 119.8(4) . 1_555 1_555 yes
O(4) C(12) C(7) 115.8(4) . 1_555 1_555 yes
O(4) C(12) C(11) 123.7(4) . 1_555 1_555 yes
C(7) C(12) C(11) 120.5(4) . 1_555 1_555 yes
O(5) C(13) C(14) 125.1(5) . 1_555 1_555 yes
O(5) C(13) C(18) 115.8(4) . 1_555 1_555 yes
C(14) C(13) C(18) 119.1(5) . 1_555 1_555 yes
Cl(9) C(14) C(13) 118.3(4) . 1_555 1_555 yes
Cl(9) C(14) C(15) 122.2(4) . 1_555 1_555 yes
C(13) C(14) C(15) 119.5(5) . 1_555 1_555 yes
Cl(10) C(15) C(14) 120.4(5) . 1_555 1_555 yes
Cl(10) C(15) C(16) 118.5(5) . 1_555 1_555 yes
C(14) C(15) C(16) 121.1(5) . 1_555 1_555 yes
Cl(11) C(16) C(15) 118.6(5) . 1_555 1_555 yes
Cl(11) C(16) C(17) 120.3(5) . 1_555 1_555 yes
C(15) C(16) C(17) 121.1(5) . 1_555 1_555 yes
Cl(12) C(17) C(16) 122.6(4) . 1_555 1_555 yes
Cl(12) C(17) C(18) 118.6(4) . 1_555 1_555 yes
C(16) C(17) C(18) 118.8(5) . 1_555 1_555 yes
O(6) C(18) C(13) 115.9(4) . 1_555 1_555 yes
O(6) C(18) C(17) 123.8(4) . 1_555 1_555 yes
C(13) C(18) C(17) 120.3(5) . 1_555 1_555 yes
Fe(1) C(19) C(20) 70.8(4) . 1_555 1_555 yes
Fe(1) C(19) C(23) 70.0(4) . 1_555 1_555 yes
C(20) C(19) C(23) 109.3(8) . 1_555 1_555 yes
Fe(1) C(20) C(19) 71.6(5) . 1_555 1_555 yes
Fe(1) C(20) C(21) 71.2(5) . 1_555 1_555 yes
C(19) C(20) C(21) 110.7(9) . 1_555 1_555 yes
Fe(1) C(21) C(20) 71.8(5) . 1_555 1_555 yes
Fe(1) C(21) C(22) 69.3(4) . 1_555 1_555 yes
C(20) C(21) C(22) 108.7(8) . 1_555 1_555 yes
Fe(1) C(22) C(21) 70.7(4) . 1_555 1_555 yes
Fe(1) C(22) C(23) 69.9(4) . 1_555 1_555 yes
C(21) C(22) C(23) 104.4(7) . 1_555 1_555 yes
Fe(1) C(23) C(19) 72.0(4) . 1_555 1_555 yes
Fe(1) C(23) C(22) 69.1(4) . 1_555 1_555 yes
C(19) C(23) C(22) 106.8(7) . 1_555 1_555 yes

loop_
_geom_bond_atom_site_label_1
_geom_bond_atom_site_label_2
_geom_bond_distance
_geom_bond_site_symmetry_1
_geom_bond_site_symmetry_2
_geom_bond_publ_flag
Fe(1) C(19) 2.073(6) . . yes
Fe(1) C(19) 2.073(6) . 7_545 yes
Fe(1) C(20) 2.064(7) . . yes
Fe(1) C(20) 2.064(7) . 7_545 yes
Fe(1) C(21) 2.056(7) . . yes
Fe(1) C(21) 2.056(7) . 7_545 yes
Fe(1) C(22) 2.038(7) . . yes
Fe(1) C(22) 2.038(7) . 7_545 yes
Fe(1) C(23) 2.049(6) . . yes
Fe(1) C(23) 2.049(6) . 7_545 yes
Cr(1) O(1) 1.936(3) . . yes
Cr(1) O(2) 1.939(3) . . yes
Cr(1) O(3) 1.958(3) . . yes
Cr(1) O(4) 1.932(3) . . yes
Cr(1) O(5) 1.958(3) . . yes
Cr(1) O(6) 1.939(3) . . yes
Cl(1) C(2) 1.720(5) . . yes
Cl(2) C(3) 1.718(4) . . yes
Cl(3) C(4) 1.715(5) . . yes
Cl(4) C(5) 1.717(5) . . yes
Cl(5) C(8) 1.706(5) . . yes
Cl(6) C(9) 1.712(5) . . yes
Cl(7) C(10) 1.707(4) . . yes
Cl(8) C(11) 1.713(5) . . yes
Cl(9) C(14) 1.715(5) . . yes
Cl(10) C(15) 1.709(6) . . yes
Cl(11) C(16) 1.707(5) . . yes
Cl(12) C(17) 1.700(6) . . yes
O(1) C(1) 1.294(5) . . yes
O(2) C(6) 1.316(5) . . yes
O(3) C(7) 1.289(5) . . yes
O(4) C(12) 1.283(5) . . yes
O(5) C(13) 1.287(6) . . yes
O(6) C(18) 1.285(5) . . yes
C(1) C(2) 1.419(6) . . yes
C(1) C(6) 1.439(6) . . yes
C(2) C(3) 1.370(7) . . yes
C(3) C(4) 1.413(7) . . yes
C(4) C(5) 1.377(6) . . yes
C(5) C(6) 1.398(6) . . yes
C(7) C(8) 1.421(6) . . yes
C(7) C(12) 1.434(6) . . yes
C(8) C(9) 1.387(6) . . yes
C(9) C(10) 1.414(7) . . yes
C(10) C(11) 1.363(6) . . yes
C(11) C(12) 1.410(6) . . yes
C(13) C(14) 1.408(7) . . yes
C(13) C(18) 1.431(7) . . yes
C(14) C(15) 1.377(7) . . yes
C(15) C(16) 1.429(8) . . yes
C(16) C(17) 1.353(7) . . yes
C(17) C(18) 1.434(7) . . yes
C(19) C(20) 1.33(1) . . yes
C(19) C(23) 1.34(1) . . yes
C(20) C(21) 1.31(1) . . yes
C(21) C(22) 1.40(1) . . yes
C(22) C(23) 1.43(1) . . yes

loop_
_geom_contact_atom_site_label_1
_geom_contact_atom_site_label_2
_geom_contact_distance
_geom_contact_site_symmetry_1
_geom_contact_site_symmetry_2
_geom_contact_publ_flag
Cl(1) C(12) 3.514(5) . 4_555 ?
Cl(1) C(11) 3.564(5) . 4_555 ?
Cl(1) O(2) 3.578(3) . 4_555 ?
Cl(2) Cl(2) 3.467(3) . 2_656 ?
Cl(3) Cl(12) 3.588(2) . 8_545 ?
Cl(4) Cl(9) 3.385(2) . 6_545 ?
Cl(4) Cl(4) 3.492(3) . 2_655 ?
Cl(5) Cl(12) 3.529(2) . 6_555 ?
Cl(6) Cl(11) 3.189(2) . 5_555 ?
Cl(7) O(6) 3.238(3) . 4_554 ?
Cl(7) C(20) 3.569(8) . 4_554 ?
Cl(7) C(6) 3.594(4) . 4_554 ?
Cl(8) C(18) 3.186(4) . 4_554 ?
Cl(8) C(17) 3.363(4) . 4_554 ?
Cl(8) O(6) 3.494(3) . 4_554 ?
Cl(8) C(13) 3.526(4) . 4_554 ?
Cl(10) C(23) 3.359(9) . 3_555 ?
Cl(10) C(22) 3.50(1) . 3_555 ?
Cl(10) Cl(10) 3.549(3) . 2_555 ?
O(2) C(19) 3.417(8) . . ?
O(6) C(19) 3.364(8) . . ?
C(2) C(10) 3.548(7) . 4_555 ?
C(3) C(4) 3.584(7) . 3_656 ?
C(8) C(10) 3.582(7) . 7_555 ?
